data_2010920
loop_
_publ_author_name
'Hensen, Karl'
'Mayr-Stein, Ralf'
'Spangenberg, Bj\"orn'
'Bolte, Michael'

_publ_section_title
;
 Complexes of mixed silicon halides with 4-picoline
;
_journal_issue 5
_journal_name_full 'Acta Crystallographica Section C'
_journal_page_first 610
_journal_page_last 613
_journal_paper_doi 10.1107/S010827010000278X
_journal_volume 56
_journal_year 2000
_chemical_formula_sum 'C12 H14 Br Cl3 N2 Si'
_chemical_formula_weight 400.60
_chemical_name_systematic ?
_space_group_IT_number 53
_symmetry_cell_setting orthorhombic
_symmetry_space_group_name_Hall '-P 2ac 2'
_symmetry_space_group_name_H-M 'P m n a'
_audit_creation_method SHELXL-97
_cell_angle_alpha 90.00
_cell_angle_beta 90.00
_cell_angle_gamma 90.00
_cell_formula_units_Z 2
_cell_length_a 7.1770(10)
_cell_length_b 7.9620(10)
_cell_length_c 13.5570(10)
_cell_measurement_reflns_used 8192
_cell_measurement_temperature 173(2)
_cell_measurement_theta_max 25
_cell_measurement_theta_min 1
_cell_volume 774.69(16)
_computing_cell_refinement SMART
_computing_data_collection 'SMART (Siemens, 1995)'
_computing_data_reduction 'SAINT  (Siemens, 1995)'
_computing_molecular_graphics 'XP (in SHELXTL-Plus, 1991)'
_computing_structure_refinement 'SHELXL97 (Sheldrick, 1997)'
_computing_structure_solution 'SHELXS97 (Sheldrick, 1990)'
_diffrn_ambient_temperature 173(2)
_diffrn_measured_fraction_theta_full .998
_diffrn_measured_fraction_theta_max .998
_diffrn_measurement_device_type 'Siemens CCD three-circle diffractometer'
_diffrn_measurement_method \w
_diffrn_radiation_monochromator graphite
_diffrn_radiation_source 'fine-focus sealed tube'
_diffrn_radiation_type MoK\a
_diffrn_radiation_wavelength .71073
_diffrn_reflns_av_R_equivalents .0566
_diffrn_reflns_av_sigmaI/netI .0191
_diffrn_reflns_limit_h_max 10
_diffrn_reflns_limit_h_min -10
_diffrn_reflns_limit_k_max 11
_diffrn_reflns_limit_k_min -11
_diffrn_reflns_limit_l_max 19
_diffrn_reflns_limit_l_min -19
_diffrn_reflns_number 24114
_diffrn_reflns_theta_full 30.49
_diffrn_reflns_theta_max 30.49
_diffrn_reflns_theta_min 2.56
_diffrn_standards_decay_% 0
_diffrn_standards_interval_time 1200
_diffrn_standards_number 162
_exptl_absorpt_coefficient_mu 3.235
_exptl_absorpt_correction_T_max .7380
_exptl_absorpt_correction_T_min .3578
_exptl_absorpt_correction_type empirical
_exptl_absorpt_process_details '(SADABS; Sheldrick, 1996)'
_exptl_crystal_colour colourless
_exptl_crystal_density_diffrn 1.717
_exptl_crystal_density_method 'not measured'
_exptl_crystal_description plate
_exptl_crystal_F_000 400
_exptl_crystal_size_max .40
_exptl_crystal_size_mid .30
_exptl_crystal_size_min .10
_refine_diff_density_max .650
_refine_diff_density_min -1.144
_refine_ls_extinction_method none
_refine_ls_goodness_of_fit_ref 1.123
_refine_ls_hydrogen_treatment mixed
_refine_ls_matrix_type full
_refine_ls_number_parameters 65
_refine_ls_number_reflns 1278
_refine_ls_number_restraints 8
_refine_ls_restrained_S_all 1.345
_refine_ls_R_factor_all .0542
_refine_ls_R_factor_gt .0402
_refine_ls_shift/su_max .000
_refine_ls_shift/su_mean .000
_refine_ls_structure_factor_coef Fsqd
_refine_ls_weighting_details 'calc w = 1/[\s^2^(Fo^2^)+(0.0576P)^2^+0.7835P] where P=(Fo^2^+2Fc^2^)/3'
_refine_ls_weighting_scheme calc
_refine_ls_wR_factor_ref .1114
_reflns_number_gt 1051
_reflns_number_total 1278
_reflns_threshold_expression I>2\s(I)
_cod_data_source_file ln1098.cif
_cod_data_source_block II
_cod_depositor_comments
;
The following automatic conversions were performed:
'_symmetry_cell_setting' value 'Orthorhombic' changed to 'orthorhombic'
according to '/home/saulius/struct/CIF-dictionaries/cif_core.dic'
dictionary named 'cif_core.dic' version 2.4.1 from 2010-06-29.

Automatic conversion script
Id: cif_fix_enum 1527 2010-12-29 10:47:43Z saulius 

The following automatic conversions were performed:

'_symmetry_cell_setting' value 'Orthorhombic' changed to
'orthorhombic' according to
/home/saulius/struct/CIF-dictionaries/cif_core.dic dictionary named
'cif_core.dic' version 2.4.1 from
2010-06-29.

'_exptl_absorpt_correction_type' value 'Empirical'
changed to 'empirical' according to
/home/saulius/struct/CIF-dictionaries/cif_core.dic dictionary named
'cif_core.dic' version 2.4.1 from 2010-06-29.

Automatic conversion script
Id: cif_fix_values 1715 2011-07-08 13:25:40Z adriana 
;
_cod_database_code 2010920
_cod_database_fobs_code 2010920

loop_
_symmetry_equiv_pos_as_xyz
'x, y, z'
'-x+1/2, -y, z+1/2'
'-x+1/2, y, -z+1/2'
'x, -y, -z'
'-x, -y, -z'
'x-1/2, y, -z-1/2'
'x-1/2, -y, z-1/2'
'-x, y, z'

loop_
_atom_site_label
_atom_site_fract_x
_atom_site_fract_y
_atom_site_fract_z
_atom_site_U_iso_or_equiv
_atom_site_adp_type
_atom_site_calc_flag
_atom_site_refinement_flags
_atom_site_occupancy
_atom_site_disorder_assembly
_atom_site_disorder_group
_atom_site_type_symbol
Br1 .7267(10) .1751(10) .4254(6) .0279(7) Uani d PDU .25 A 1 Br
Cl1 .7230(7) .1548(8) .4385(5) .0236(5) Uani d PDU .75 A 2 Cl
Si1 .5000 .0000 .5000 .0172(3) Uani d SD 1 . . Si
N1 .5000 .1414(4) .6195(2) .0185(6) Uani d S 1 A . N
C2 .5000 .3104(5) .6123(3) .0219(7) Uani d S 1 . . C
H2 .5000 .3600 .5486 .026 Uiso calc SR 1 A . H
C3 .5000 .4138(5) .6940(3) .0234(8) Uani d S 1 A . C
H3 .5000 .5323 .6857 .028 Uiso calc SR 1 . . H
C4 .5000 .3448(5) .7886(3) .0202(7) Uani d S 1 . . C
C41 .5000 .4528(6) .8791(3) .0291(9) Uani d S 1 A . C
H41A .5000 .5667 .8613 .044 Uiso d SPR .50 B 1 H
H41B .3975 .4223 .9200 .044 Uiso d PR .50 B 1 H
H41C .5000 .3880 .9384 .044 Uiso d SPR .50 B 2 H
H41D .3929 .5222 .8774 .044 Uiso d PR .50 B 2 H
C5 .5000 .1699(5) .7956(3) .0228(8) Uani d S 1 A . C
H5 .5000 .1174 .8585 .027 Uiso calc SR 1 . . H
C6 .5000 .0735(5) .7111(3) .0220(7) Uani d S 1 . . C
H6 .5000 -.0454 .7173 .026 Uiso calc SR 1 A . H

loop_
_atom_site_aniso_label
_atom_site_aniso_U_11
_atom_site_aniso_U_22
_atom_site_aniso_U_33
_atom_site_aniso_U_12
_atom_site_aniso_U_13
_atom_site_aniso_U_23
Br1 .0369(7) .0240(16) .0227(19) -.0067(7) .0049(8) .0017(11)
Cl1 .0324(5) .0195(12) .0190(14) -.0103(6) .0087(6) .0009(8)
Si1 .0221(7) .0139(6) .0156(6) .000 .000 -.0020(5)
N1 .0233(14) .0164(13) .0157(14) .000 .000 -.0025(11)
C2 .0284(19) .0187(16) .0187(17) .000 .000 .0001(13)
C3 .0308(19) .0177(16) .0215(18) .000 .000 -.0038(14)
C4 .0192(16) .0222(17) .0191(17) .000 .000 -.0067(14)
C41 .032(2) .033(2) .0217(19) .000 .000 -.0109(16)
C5 .0268(18) .0249(18) .0168(17) .000 .000 -.0014(14)
C6 .0292(18) .0181(16) .0187(17) .000 .000 .0003(13)

loop_
_atom_type_symbol
_atom_type_description
_atom_type_scat_dispersion_real
_atom_type_scat_dispersion_imag
_atom_type_scat_source
C C .0033 .0016 'International Tables Vol C Tables 4.2.6.8 and 6.1.1.4'
H H .0000 .0000 'International Tables Vol C Tables 4.2.6.8 and 6.1.1.4'
N N .0061 .0033 'International Tables Vol C Tables 4.2.6.8 and 6.1.1.4'
Si Si .0817 .0704 'International Tables Vol C Tables 4.2.6.8 and 6.1.1.4'
Cl Cl .1484 .1585 'International Tables Vol C Tables 4.2.6.8 and 6.1.1.4'
Br Br -.2901 2.4595 'International Tables Vol C Tables 4.2.6.8 and 6.1.1.4'

loop_
_geom_angle_atom_site_label_1
_geom_angle_atom_site_label_2
_geom_angle_atom_site_label_3
_geom_angle_site_symmetry_1
_geom_angle_site_symmetry_3
_geom_angle
_geom_angle_publ_flag
N1 Si1 N1 . 5_656 180.0 ?
N1 Si1 Cl1 . 5_656 90.5(2) ?
N1 Si1 Cl1 5_656 5_656 89.5(2) ?
N1 Si1 Cl1 . 4_556 90.5(2) ?
N1 Si1 Cl1 5_656 4_556 89.5(2) ?
Cl1 Si1 Cl1 5_656 4_556 94.2(4) ?
N1 Si1 Cl1 . . 89.5(2) y
N1 Si1 Cl1 5_656 . 90.5(2) ?
Cl1 Si1 Cl1 5_656 . 180.0 ?
Cl1 Si1 Cl1 4_556 . 85.8(4) ?
N1 Si1 Cl1 . 8_655 89.5(2) ?
N1 Si1 Cl1 5_656 8_655 90.5(2) ?
Cl1 Si1 Cl1 5_656 8_655 85.8(4) ?
Cl1 Si1 Cl1 4_556 8_655 180.0(3) ?
Cl1 Si1 Cl1 . 8_655 94.2(4) ?
N1 Si1 Br1 . 5_656 89.1(2) ?
N1 Si1 Br1 5_656 5_656 90.9(2) ?
Cl1 Si1 Br1 5_656 5_656 3.9(4) ?
Cl1 Si1 Br1 4_556 5_656 90.48(6) ?
Cl1 Si1 Br1 . 5_656 176.1(4) ?
Cl1 Si1 Br1 8_655 5_656 89.52(6) ?
N1 Si1 Br1 . 4_556 89.1(2) ?
N1 Si1 Br1 5_656 4_556 90.9(2) ?
Cl1 Si1 Br1 5_656 4_556 90.48(6) ?
Cl1 Si1 Br1 4_556 4_556 3.9(4) ?
Cl1 Si1 Br1 . 4_556 89.52(6) ?
Cl1 Si1 Br1 8_655 4_556 176.1(4) ?
Br1 Si1 Br1 5_656 4_556 86.8(5) ?
N1 Si1 Br1 . . 90.9(2) y
N1 Si1 Br1 5_656 . 89.1(2) ?
Cl1 Si1 Br1 5_656 . 176.1(4) ?
Cl1 Si1 Br1 4_556 . 89.52(6) ?
Cl1 Si1 Br1 . . 3.9(4) ?
Cl1 Si1 Br1 8_655 . 90.48(6) ?
Br1 Si1 Br1 5_656 . 180.0 ?
Br1 Si1 Br1 4_556 . 93.2(5) ?
N1 Si1 Br1 . 8_655 90.9(2) ?
N1 Si1 Br1 5_656 8_655 89.1(2) ?
Cl1 Si1 Br1 5_656 8_655 89.52(6) ?
Cl1 Si1 Br1 4_556 8_655 176.1(4) ?
Cl1 Si1 Br1 . 8_655 90.48(6) ?
Cl1 Si1 Br1 8_655 8_655 3.9(4) ?
Br1 Si1 Br1 5_656 8_655 93.2(5) ?
Br1 Si1 Br1 4_556 8_655 179.9990(10) ?
Br1 Si1 Br1 . 8_655 86.8(5) ?
C2 N1 C6 . . 117.7(3) y
C2 N1 Si1 . . 120.7(3) ?
C6 N1 Si1 . . 121.6(2) ?
N1 C2 C3 . . 122.5(4) ?
N1 C2 H2 . . 118.7 ?
C3 C2 H2 . . 118.7 ?
C2 C3 C4 . . 120.2(3) ?
C2 C3 H3 . . 119.9 ?
C4 C3 H3 . . 119.9 ?
C3 C4 C5 . . 117.1(3) ?
C3 C4 C41 . . 121.8(3) ?
C5 C4 C41 . . 121.1(4) ?
C4 C41 H41A . . 110.2 ?
C4 C41 H41B . . 109.3 ?
H41A C41 H41B . . 113.3 ?
C4 C41 H41C . . 112.3 ?
H41A C41 H41C . . 137.6 ?
H41B C41 H41C . . 51.1 ?
C4 C41 H41D . . 108.4 ?
H41A C41 H41D . . 55.2 ?
H41B C41 H41D . . 62.3 ?
H41C C41 H41D . . 109.6 ?
C6 C5 C4 . . 119.9(4) ?
C6 C5 H5 . . 120.0 ?
C4 C5 H5 . . 120.0 ?
N1 C6 C5 . . 122.6(3) ?
N1 C6 H6 . . 118.7 ?
C5 C6 H6 . . 118.7 ?

loop_
_geom_bond_atom_site_label_1
_geom_bond_atom_site_label_2
_geom_bond_site_symmetry_2
_geom_bond_distance
_geom_bond_publ_flag
Br1 Si1 . 2.3695(11) y
Cl1 Si1 . 2.1856(10) y
Si1 N1 . 1.973(3) y
Si1 N1 5_656 1.973(3) ?
Si1 Cl1 5_656 2.1855(10) ?
Si1 Cl1 4_556 2.1855(10) ?
Si1 Cl1 8_655 2.1856(10) ?
Si1 Br1 5_656 2.3695(11) ?
Si1 Br1 4_556 2.3695(11) ?
Si1 Br1 8_655 2.3695(11) ?
N1 C2 . 1.349(5) ?
N1 C6 . 1.354(5) ?
C2 C3 . 1.380(5) ?
C2 H2 . .9500 ?
C3 C4 . 1.396(5) ?
C3 H3 . .9500 ?
C4 C5 . 1.396(5) ?
C4 C41 . 1.498(5) ?
C41 H41A . .9381 ?
C41 H41B . .9532 ?
C41 H41C . .9553 ?
C41 H41D . .9471 ?
C5 C6 . 1.380(5) ?
C5 H5 . .9500 ?
C6 H6 . .9500 ?

loop_
_geom_torsion_atom_site_label_1
_geom_torsion_atom_site_label_2
_geom_torsion_atom_site_label_3
_geom_torsion_atom_site_label_4
_geom_torsion_site_symmetry_1
_geom_torsion
_geom_torsion_publ_flag
N1 Si1 N1 C2 5_656 -E1(10) ?
Cl1 Si1 N1 C2 5_656 -132.91(19) ?
Cl1 Si1 N1 C2 4_556 132.91(19) ?
Cl1 Si1 N1 C2 . 47.09(19) y
Cl1 Si1 N1 C2 8_655 -47.09(19) ?
Br1 Si1 N1 C2 5_656 -136.6(2) ?
Br1 Si1 N1 C2 4_556 136.6(2) ?
Br1 Si1 N1 C2 . 43.4(2) y
Br1 Si1 N1 C2 8_655 -43.4(2) ?
N1 Si1 N1 C6 5_656 179.4(5) ?
Cl1 Si1 N1 C6 5_656 47.09(19) ?
Cl1 Si1 N1 C6 4_556 -47.09(19) ?
Cl1 Si1 N1 C6 . -132.91(19) ?
Cl1 Si1 N1 C6 8_655 132.91(19) ?
Br1 Si1 N1 C6 5_656 43.4(2) ?
Br1 Si1 N1 C6 4_556 -43.4(2) ?
Br1 Si1 N1 C6 . -136.6(2) ?
Br1 Si1 N1 C6 8_655 136.6(2) ?
C6 N1 C2 C3 . .000(2) ?
Si1 N1 C2 C3 . 180.0000(10) ?
N1 C2 C3 C4 . .000(2) ?
C2 C3 C4 C5 . .000(2) ?
C2 C3 C4 C41 . 180.000(2) ?
C3 C4 C5 C6 . .000(2) ?
C41 C4 C5 C6 . 180.000(2) ?
C2 N1 C6 C5 . .000(2) ?
Si1 N1 C6 C5 . 180.0000(10) ?
C4 C5 C6 N1 . .000(2) ?
